data_7719838
loop_
_publ_author_name
'Zhuo, Qihang'
'Zhang, Jie'
'Xie, Zuowei'

_publ_section_title
;
 Nickel-catalyzed 1,2-dialkenylation of <i>o</i>-carboranes with alkenyl
 bromides.
;
_journal_issue 47
_journal_name_full 'Dalton transactions (Cambridge, England : 2003)'
_journal_page_first 17430
_journal_page_last 17433
_journal_paper_doi 10.1039/d5dt02451j
_journal_volume 54
_journal_year 2025
_chemical_formula_sum 'C18 H22 B10 Cl2'
_chemical_formula_weight 417.35
_space_group_crystal_system triclinic
_space_group_IT_number 2
_space_group_name_Hall '-P 1'
_space_group_name_H-M_alt 'P -1'
_atom_sites_solution_hydrogens geom
_audit_creation_method SHELXL-2018/3
_audit_update_record
;
2025-09-25 deposited with the CCDC.	2025-11-06 downloaded from the CCDC.
;
_cell_angle_alpha 84.61(3)
_cell_angle_beta 77.99(3)
_cell_angle_gamma 82.09(3)
_cell_formula_units_Z 2
_cell_length_a 7.286(7)
_cell_length_b 12.443(9)
_cell_length_c 12.891(11)
_cell_measurement_reflns_used 663
_cell_measurement_temperature 296(2)
_cell_measurement_theta_max 15
_cell_measurement_theta_min 15
_cell_volume 1129.7(17)
_computing_cell_refinement 'BRUKER D8VENTURE DIFFRACTOMETER'
_computing_data_collection 'BRUKER D8VENTURE DIFFRACTOMETER'
_computing_data_reduction 'BRUKER D8VENTURE DIFFRACTOMETER'
_computing_molecular_graphics 'BRUKER SHELXTL'
_computing_publication_material 'BRUKER SHELXTL'
_computing_structure_refinement 'SHELXL-2018/3 (Sheldrick, 2018)'
_computing_structure_solution 'SHELXT 2014/5 (Sheldrick, 2014)'
_diffrn_ambient_temperature 296(2)
_diffrn_measured_fraction_theta_full 0.998
_diffrn_measured_fraction_theta_max 0.998
_diffrn_measurement_device_type 'BRUKER D8VENTURE DIFFRACTOMETER'
_diffrn_measurement_method 'PHI & OMEGA SCAN'
_diffrn_radiation_type MoK\a
_diffrn_radiation_wavelength 0.71073
_diffrn_reflns_av_R_equivalents 0.0491
_diffrn_reflns_av_unetI/netI 0.0331
_diffrn_reflns_Laue_measured_fraction_full 0.998
_diffrn_reflns_Laue_measured_fraction_max 0.998
_diffrn_reflns_limit_h_max 8
_diffrn_reflns_limit_h_min -8
_diffrn_reflns_limit_k_max 14
_diffrn_reflns_limit_k_min -14
_diffrn_reflns_limit_l_max 15
_diffrn_reflns_limit_l_min -15
_diffrn_reflns_number 27247
_diffrn_reflns_point_group_measured_fraction_full 0.998
_diffrn_reflns_point_group_measured_fraction_max 0.998
_diffrn_reflns_theta_full 25.242
_diffrn_reflns_theta_max 25.250
_diffrn_reflns_theta_min 2.880
_exptl_absorpt_coefficient_mu 0.291
_exptl_absorpt_correction_T_max 0.7456
_exptl_absorpt_correction_T_min 0.6881
_exptl_absorpt_correction_type multi-scan
_exptl_crystal_colour colourless
_exptl_crystal_density_diffrn 1.227
_exptl_crystal_description block
_exptl_crystal_F_000 428
_exptl_crystal_size_max 0.500
_exptl_crystal_size_mid 0.400
_exptl_crystal_size_min 0.300
_refine_diff_density_max 0.573
_refine_diff_density_min -0.371
_refine_diff_density_rms 0.046
_refine_ls_extinction_method none
_refine_ls_goodness_of_fit_ref 1.030
_refine_ls_hydrogen_treatment constr
_refine_ls_matrix_type full
_refine_ls_number_parameters 271
_refine_ls_number_reflns 4091
_refine_ls_number_restraints 0
_refine_ls_restrained_S_all 1.030
_refine_ls_R_factor_all 0.0881
_refine_ls_R_factor_gt 0.0613
_refine_ls_shift/su_max 0.000
_refine_ls_shift/su_mean 0.000
_refine_ls_structure_factor_coef Fsqd
_refine_ls_weighting_details 'w=1/[\s^2^(Fo^2^)+(0.0618P)^2^+1.0436P] where P=(Fo^2^+2Fc^2^)/3'
_refine_ls_weighting_scheme calc
_refine_ls_wR_factor_gt 0.1441
_refine_ls_wR_factor_ref 0.1595
_reflns_Friedel_coverage 0.000
_reflns_number_gt 2925
_reflns_number_total 4091
_reflns_threshold_expression 'I > 2\s(I)'
_cod_data_source_file d5dt02451j2.cif
_cod_data_source_block 3j
_cod_depositor_comments 'Adding full bibliography for 7719835--7719840.cif.'
_cod_original_cell_volume 1129.6(16)
_cod_database_code 7719838
_shelx_shelxl_version_number 2018/3
_shelx_space_group_comment
;
The symmetry employed for this shelxl refinement is uniquely defined
by the following loop, which should always be used as a source of
symmetry information in preference to the above space-group names.
They are only intended as comments.
;
_shelx_estimated_absorpt_t_min 0.868
_shelx_estimated_absorpt_t_max 0.918

loop_
_space_group_symop_operation_xyz
'x, y, z'
'-x, -y, -z'

loop_
_atom_site_label
_atom_site_type_symbol
_atom_site_fract_x
_atom_site_fract_y
_atom_site_fract_z
_atom_site_U_iso_or_equiv
_atom_site_adp_type
_atom_site_occupancy
_atom_site_site_symmetry_order
_atom_site_calc_flag
_atom_site_refinement_flags_posn
_atom_site_refinement_flags_adp
_atom_site_refinement_flags_occupancy
_atom_site_disorder_assembly
_atom_site_disorder_group
Cl1 Cl 0.88122(14) 0.38990(8) 0.97429(10) 0.0885(4) Uani 1 1 d . . . . .
Cl2 Cl 0.34003(15) 0.61927(7) 0.30776(7) 0.0734(3) Uani 1 1 d . . . . .
C1 C 0.2968(4) 0.0725(2) 0.79573(19) 0.0338(6) Uani 1 1 d . . . . .
C2 C 0.1866(4) 0.1306(2) 0.6962(2) 0.0383(6) Uani 1 1 d . . . . .
C11 C 0.3919(4) 0.1454(2) 0.8484(2) 0.0392(6) Uani 1 1 d . . . . .
H11A H 0.509691 0.163505 0.813257 0.047 Uiso 1 1 calc R U . . .
C12 C 0.3199(4) 0.1855(2) 0.9410(2) 0.0441(7) Uani 1 1 d . . . . .
H12A H 0.202007 0.166138 0.974338 0.053 Uiso 1 1 calc R U . . .
C13 C 0.4032(4) 0.2576(2) 0.9987(2) 0.0422(7) Uani 1 1 d . . . . .
C14 C 0.2954(5) 0.3003(3) 1.0917(2) 0.0544(8) Uani 1 1 d . . . . .
H14A H 0.174213 0.281495 1.117331 0.065 Uiso 1 1 calc R U . . .
C15 C 0.3674(6) 0.3707(3) 1.1464(3) 0.0674(10) Uani 1 1 d . . . . .
H15A H 0.293240 0.398947 1.207915 0.081 Uiso 1 1 calc R U . . .
C16 C 0.5450(6) 0.3988(3) 1.1111(3) 0.0689(11) Uani 1 1 d . . . . .
H16A H 0.592885 0.445827 1.147761 0.083 Uiso 1 1 calc R U . . .
C17 C 0.6528(5) 0.3559(2) 1.0193(3) 0.0551(8) Uani 1 1 d . . . . .
C18 C 0.5849(4) 0.2859(2) 0.9628(2) 0.0465(7) Uani 1 1 d . . . . .
H18A H 0.660186 0.258217 0.901357 0.056 Uiso 1 1 calc R U . . .
C19 C 0.1820(5) 0.2522(2) 0.6770(3) 0.0528(8) Uani 1 1 d . . . . .
H19A H 0.133609 0.293713 0.735130 0.063 Uiso 1 1 calc R U . . .
C20 C 0.2375(5) 0.3024(3) 0.5896(3) 0.0594(9) Uani 1 1 d . . . . .
H20A H 0.291204 0.259944 0.532759 0.071 Uiso 1 1 calc R U . . .
C21 C 0.2271(4) 0.4234(2) 0.5663(3) 0.0516(8) Uani 1 1 d . . . . .
C22 C 0.1638(5) 0.4972(3) 0.6461(3) 0.0648(9) Uani 1 1 d . . . . .
H22A H 0.126242 0.471226 0.716302 0.078 Uiso 1 1 calc R U . . .
C23 C 0.1567(6) 0.6092(3) 0.6209(3) 0.0688(10) Uani 1 1 d . . . . .
H23A H 0.115998 0.657584 0.674115 0.083 Uiso 1 1 calc R U . . .
C24 C 0.2103(5) 0.6475(2) 0.5169(3) 0.0586(9) Uani 1 1 d . . . . .
H24A H 0.204852 0.721818 0.498535 0.070 Uiso 1 1 calc R U . . .
C25 C 0.2726(4) 0.5729(2) 0.4404(3) 0.0505(8) Uani 1 1 d . . . . .
C26 C 0.2814(5) 0.4621(2) 0.4642(3) 0.0522(8) Uani 1 1 d . . . . .
H26A H 0.324210 0.414301 0.410611 0.063 Uiso 1 1 calc R U . . .
B3 B 0.3982(5) 0.0466(3) 0.6654(2) 0.0402(7) Uani 1 1 d . . . . .
H3 H 0.531010 0.076029 0.622901 0.048 Uiso 1 1 calc R U . . .
B4 B 0.3932(5) -0.0586(3) 0.7693(3) 0.0408(7) Uani 1 1 d . . . . .
H4 H 0.523060 -0.098923 0.793674 0.049 Uiso 1 1 calc R U . . .
B5 B 0.1792(5) -0.0300(3) 0.8626(2) 0.0402(7) Uani 1 1 d . . . . .
H5 H 0.170354 -0.051961 0.948043 0.048 Uiso 1 1 calc R U . . .
B6 B 0.0533(4) 0.0911(3) 0.8165(3) 0.0402(7) Uani 1 1 d . . . . .
H6 H -0.035682 0.148745 0.871359 0.048 Uiso 1 1 calc R U . . .
B7 B 0.2078(5) 0.0394(3) 0.6006(3) 0.0456(8) Uani 1 1 d . . . . .
H7 H 0.217821 0.062952 0.515355 0.055 Uiso 1 1 calc R U . . .
B8 B 0.3349(5) -0.0819(3) 0.6466(3) 0.0461(8) Uani 1 1 d . . . . .
H8 H 0.427265 -0.137887 0.591294 0.055 Uiso 1 1 calc R U . . .
B9 B 0.1974(5) -0.1297(3) 0.7689(3) 0.0457(8) Uani 1 1 d . . . . .
H9 H 0.199367 -0.216914 0.793110 0.055 Uiso 1 1 calc R U . . .
B10 B -0.0122(5) -0.0365(3) 0.7985(3) 0.0449(8) Uani 1 1 d . . . . .
H10 H -0.146457 -0.063223 0.842257 0.054 Uiso 1 1 calc R U . . .
B11 B -0.0064(5) 0.0672(3) 0.6943(3) 0.0452(8) Uani 1 1 d . . . . .
H11 H -0.135784 0.108452 0.670032 0.054 Uiso 1 1 calc R U . . .
B12 B 0.0834(5) -0.0696(3) 0.6643(3) 0.0461(8) Uani 1 1 d . . . . .
H12 H 0.012288 -0.117655 0.620809 0.055 Uiso 1 1 calc R U . . .

loop_
_atom_site_aniso_label
_atom_site_aniso_U_11
_atom_site_aniso_U_22
_atom_site_aniso_U_33
_atom_site_aniso_U_23
_atom_site_aniso_U_13
_atom_site_aniso_U_12
Cl1 0.0675(6) 0.0737(7) 0.1411(10) -0.0161(6) -0.0459(6) -0.0229(5)
Cl2 0.0965(7) 0.0574(5) 0.0647(6) 0.0063(4) -0.0137(5) -0.0139(5)
C1 0.0344(14) 0.0340(14) 0.0329(13) -0.0023(11) -0.0063(11) -0.0049(11)
C2 0.0429(16) 0.0342(14) 0.0407(15) 0.0052(11) -0.0150(12) -0.0098(12)
C11 0.0391(15) 0.0414(15) 0.0391(15) -0.0025(12) -0.0069(12) -0.0132(12)
C12 0.0461(17) 0.0466(17) 0.0421(16) -0.0034(13) -0.0091(13) -0.0135(13)
C13 0.0538(18) 0.0365(15) 0.0408(15) -0.0019(12) -0.0202(13) -0.0049(13)
C14 0.064(2) 0.0544(19) 0.0471(18) -0.0095(15) -0.0162(15) -0.0036(15)
C15 0.083(3) 0.065(2) 0.060(2) -0.0259(18) -0.0247(19) 0.003(2)
C16 0.089(3) 0.050(2) 0.084(3) -0.0240(19) -0.053(2) 0.0040(19)
C17 0.057(2) 0.0394(17) 0.080(2) -0.0023(16) -0.0397(17) -0.0043(14)
C18 0.0520(18) 0.0407(16) 0.0531(17) -0.0063(13) -0.0236(14) -0.0046(13)
C19 0.064(2) 0.0459(18) 0.0522(18) 0.0060(14) -0.0195(15) -0.0154(15)
C20 0.076(2) 0.0461(19) 0.054(2) -0.0022(15) -0.0072(17) -0.0098(16)
C21 0.0559(19) 0.0341(16) 0.070(2) -0.0049(15) -0.0212(16) -0.0083(13)
C22 0.084(3) 0.057(2) 0.054(2) 0.0125(16) -0.0167(18) -0.0172(18)
C23 0.104(3) 0.0434(19) 0.063(2) -0.0099(16) -0.021(2) -0.0138(18)
C24 0.080(2) 0.0313(16) 0.069(2) 0.0010(15) -0.0245(18) -0.0117(15)
C25 0.0548(19) 0.0362(16) 0.066(2) 0.0000(14) -0.0224(15) -0.0101(13)
C26 0.064(2) 0.0375(17) 0.0576(19) 0.0001(14) -0.0172(16) -0.0076(14)
B3 0.0411(18) 0.0471(19) 0.0313(15) -0.0038(13) -0.0014(13) -0.0097(14)
B4 0.0443(19) 0.0351(17) 0.0430(17) -0.0046(14) -0.0121(14) 0.0016(14)
B5 0.0460(19) 0.0421(18) 0.0327(16) 0.0046(13) -0.0061(13) -0.0134(14)
B6 0.0318(16) 0.0398(17) 0.0475(18) -0.0051(14) -0.0022(13) -0.0062(13)
B7 0.060(2) 0.0475(19) 0.0342(17) 0.0004(14) -0.0164(15) -0.0160(16)
B8 0.051(2) 0.0432(19) 0.0436(18) -0.0127(15) -0.0087(15) -0.0002(15)
B9 0.057(2) 0.0329(17) 0.051(2) 0.0028(14) -0.0206(16) -0.0082(15)
B10 0.0412(19) 0.0439(19) 0.0513(19) 0.0011(15) -0.0070(15) -0.0170(15)
B11 0.0399(19) 0.0409(18) 0.061(2) 0.0025(16) -0.0229(16) -0.0098(14)
B12 0.057(2) 0.0393(18) 0.0492(19) -0.0038(15) -0.0229(16) -0.0118(15)

loop_
_atom_type_symbol
_atom_type_description
_atom_type_scat_dispersion_real
_atom_type_scat_dispersion_imag
_atom_type_scat_source
C C 0.0033 0.0016 'International Tables Vol C Tables 4.2.6.8 and 6.1.1.4'
H H 0.0000 0.0000 'International Tables Vol C Tables 4.2.6.8 and 6.1.1.4'
B B 0.0013 0.0007 'International Tables Vol C Tables 4.2.6.8 and 6.1.1.4'
Cl Cl 0.1484 0.1585 'International Tables Vol C Tables 4.2.6.8 and 6.1.1.4'

loop_
_geom_angle_atom_site_label_1
_geom_angle_atom_site_label_2
_geom_angle_atom_site_label_3
_geom_angle
_geom_angle_site_symmetry_1
_geom_angle_site_symmetry_3
_geom_angle_publ_flag
C11 C1 B5 123.3(2) . . ?
C11 C1 C2 117.1(2) . . ?
B5 C1 C2 109.9(2) . . ?
C11 C1 B4 122.3(2) . . ?
B5 C1 B4 62.55(18) . . ?
C2 C1 B4 110.2(2) . . ?
C11 C1 B6 117.9(2) . . ?
B5 C1 B6 62.36(18) . . ?
C2 C1 B6 60.10(17) . . ?
B4 C1 B6 113.4(2) . . ?
C11 C1 B3 116.6(2) . . ?
B5 C1 B3 113.2(2) . . ?
C2 C1 B3 60.62(17) . . ?
B4 C1 B3 62.17(17) . . ?
B6 C1 B3 112.0(2) . . ?
C19 C2 C1 115.8(2) . . ?
C19 C2 B11 121.4(2) . . ?
C1 C2 B11 110.3(2) . . ?
C19 C2 B6 113.3(2) . . ?
C1 C2 B6 60.51(17) . . ?
B11 C2 B6 62.59(18) . . ?
C19 C2 B7 126.0(2) . . ?
C1 C2 B7 109.8(2) . . ?
B11 C2 B7 62.40(19) . . ?
B6 C2 B7 113.4(2) . . ?
C19 C2 B3 120.3(2) . . ?
C1 C2 B3 60.38(16) . . ?
B11 C2 B3 113.0(2) . . ?
B6 C2 B3 112.1(2) . . ?
B7 C2 B3 61.93(19) . . ?
C12 C11 C1 124.4(2) . . ?
C12 C11 H11A 117.8 . . ?
C1 C11 H11A 117.8 . . ?
C11 C12 C13 128.1(3) . . ?
C11 C12 H12A 116.0 . . ?
C13 C12 H12A 116.0 . . ?
C18 C13 C14 118.5(3) . . ?
C18 C13 C12 122.3(3) . . ?
C14 C13 C12 119.2(3) . . ?
C15 C14 C13 120.7(3) . . ?
C15 C14 H14A 119.6 . . ?
C13 C14 H14A 119.6 . . ?
C16 C15 C14 120.8(3) . . ?
C16 C15 H15A 119.6 . . ?
C14 C15 H15A 119.6 . . ?
C15 C16 C17 118.6(3) . . ?
C15 C16 H16A 120.7 . . ?
C17 C16 H16A 120.7 . . ?
C16 C17 C18 122.0(3) . . ?
C16 C17 Cl1 119.0(3) . . ?
C18 C17 Cl1 119.0(3) . . ?
C17 C18 C13 119.4(3) . . ?
C17 C18 H18A 120.3 . . ?
C13 C18 H18A 120.3 . . ?
C20 C19 C2 125.8(3) . . ?
C20 C19 H19A 117.1 . . ?
C2 C19 H19A 117.1 . . ?
C19 C20 C21 127.3(3) . . ?
C19 C20 H20A 116.4 . . ?
C21 C20 H20A 116.4 . . ?
C26 C21 C22 119.2(3) . . ?
C26 C21 C20 118.2(3) . . ?
C22 C21 C20 122.5(3) . . ?
C23 C22 C21 120.6(3) . . ?
C23 C22 H22A 119.7 . . ?
C21 C22 H22A 119.7 . . ?
C24 C23 C22 119.6(3) . . ?
C24 C23 H23A 120.2 . . ?
C22 C23 H23A 120.2 . . ?
C23 C24 C25 118.4(3) . . ?
C23 C24 H24A 120.8 . . ?
C25 C24 H24A 120.8 . . ?
C26 C25 C24 122.6(3) . . ?
C26 C25 Cl2 118.1(2) . . ?
C24 C25 Cl2 119.3(2) . . ?
C21 C26 C25 119.5(3) . . ?
C21 C26 H26A 120.2 . . ?
C25 C26 H26A 120.2 . . ?
C1 B3 C2 59.00(16) . . ?
C1 B3 B8 105.5(2) . . ?
C2 B3 B8 105.6(2) . . ?
C1 B3 B7 106.2(2) . . ?
C2 B3 B7 58.72(18) . . ?
B8 B3 B7 60.08(19) . . ?
C1 B3 B4 58.66(17) . . ?
C2 B3 B4 106.1(2) . . ?
B8 B3 B4 60.04(18) . . ?
B7 B3 B4 108.2(2) . . ?
C1 B3 H3 123.4 . . ?
C2 B3 H3 123.4 . . ?
B8 B3 H3 122.8 . . ?
B7 B3 H3 121.9 . . ?
B4 B3 H3 122.0 . . ?
C1 B4 B5 58.19(16) . . ?
C1 B4 B8 105.8(2) . . ?
B5 B4 B8 108.1(2) . . ?
C1 B4 B9 105.3(2) . . ?
B5 B4 B9 60.26(19) . . ?
B8 B4 B9 60.05(19) . . ?
C1 B4 B3 59.18(17) . . ?
B5 B4 B3 107.2(2) . . ?
B8 B4 B3 59.84(18) . . ?
B9 B4 B3 107.6(2) . . ?
C1 B4 H4 124.1 . . ?
B5 B4 H4 121.9 . . ?
B8 B4 H4 122.0 . . ?
B9 B4 H4 122.2 . . ?
B3 B4 H4 121.9 . . ?
C1 B5 B6 59.48(17) . . ?
C1 B5 B4 59.26(17) . . ?
B6 B5 B4 108.4(2) . . ?
C1 B5 B10 105.9(2) . . ?
B6 B5 B10 59.76(18) . . ?
B4 B5 B10 108.1(2) . . ?
C1 B5 B9 105.9(2) . . ?
B6 B5 B9 108.0(2) . . ?
B4 B5 B9 59.99(19) . . ?
B10 B5 B9 60.04(19) . . ?
C1 B5 H5 123.6 . . ?
B6 B5 H5 121.4 . . ?
B4 B5 H5 121.4 . . ?
B10 B5 H5 122.2 . . ?
B9 B5 H5 122.2 . . ?
C2 B6 C1 59.39(16) . . ?
C2 B6 B10 105.2(2) . . ?
C1 B6 B10 105.3(2) . . ?
C2 B6 B5 106.0(2) . . ?
C1 B6 B5 58.16(17) . . ?
B10 B6 B5 60.23(19) . . ?
C2 B6 B11 58.50(18) . . ?
C1 B6 B11 106.2(2) . . ?
B10 B6 B11 59.83(18) . . ?
B5 B6 B11 108.1(2) . . ?
C2 B6 H6 123.5 . . ?
C1 B6 H6 123.5 . . ?
B10 B6 H6 122.9 . . ?
B5 B6 H6 122.1 . . ?
B11 B6 H6 122.0 . . ?
C2 B7 B12 105.7(2) . . ?
C2 B7 B3 59.35(17) . . ?
B12 B7 B3 108.1(2) . . ?
C2 B7 B11 58.46(18) . . ?
B12 B7 B11 60.27(19) . . ?
B3 B7 B11 107.7(2) . . ?
C2 B7 B8 105.9(2) . . ?
B12 B7 B8 60.3(2) . . ?
B3 B7 B8 59.89(19) . . ?
B11 B7 B8 108.3(2) . . ?
C2 B7 H7 124.0 . . ?
B12 B7 H7 122.0 . . ?
B3 B7 H7 121.6 . . ?
B11 B7 H7 121.7 . . ?
B8 B7 H7 121.9 . . ?
B3 B8 B7 60.02(19) . . ?
B3 B8 B4 60.12(18) . . ?
B7 B8 B4 108.2(2) . . ?
B3 B8 B9 107.7(2) . . ?
B7 B8 B9 107.6(2) . . ?
B4 B8 B9 59.99(19) . . ?
B3 B8 B12 107.8(2) . . ?
B7 B8 B12 59.77(19) . . ?
B4 B8 B12 108.2(2) . . ?
B9 B8 B12 59.91(19) . . ?
B3 B8 H8 121.8 . . ?
B7 B8 H8 121.8 . . ?
B4 B8 H8 121.5 . . ?
B9 B8 H8 122.0 . . ?
B12 B8 H8 121.8 . . ?
B4 B9 B8 59.95(19) . . ?
B4 B9 B12 108.3(2) . . ?
B8 B9 B12 60.2(2) . . ?
B4 B9 B10 107.7(2) . . ?
B8 B9 B10 107.9(2) . . ?
B12 B9 B10 60.3(2) . . ?
B4 B9 B5 59.76(18) . . ?
B8 B9 B5 107.6(2) . . ?
B12 B9 B5 108.2(2) . . ?
B10 B9 B5 59.77(19) . . ?
B4 B9 H9 121.8 . . ?
B8 B9 H9 121.8 . . ?
B12 B9 H9 121.3 . . ?
B10 B9 H9 121.8 . . ?
B5 B9 H9 122.0 . . ?
B6 B10 B11 60.40(19) . . ?
B6 B10 B5 60.01(18) . . ?
B11 B10 B5 108.4(2) . . ?
B6 B10 B9 108.3(2) . . ?
B11 B10 B9 108.2(2) . . ?
B5 B10 B9 60.19(19) . . ?
B6 B10 B12 108.5(2) . . ?
B11 B10 B12 60.18(19) . . ?
B5 B10 B12 108.1(2) . . ?
B9 B10 B12 59.84(19) . . ?
B6 B10 H10 121.4 . . ?
B11 B10 H10 121.4 . . ?
B5 B10 H10 121.6 . . ?
B9 B10 H10 121.7 . . ?
B12 B10 H10 121.6 . . ?
C2 B11 B10 105.5(2) . . ?
C2 B11 B7 59.14(18) . . ?
B10 B11 B7 107.9(2) . . ?
C2 B11 B6 58.91(17) . . ?
B10 B11 B6 59.77(19) . . ?
B7 B11 B6 107.8(2) . . ?
C2 B11 B12 105.8(2) . . ?
B10 B11 B12 60.42(19) . . ?
B7 B11 B12 59.82(19) . . ?
B6 B11 B12 108.2(2) . . ?
C2 B11 H11 123.9 . . ?
B10 B11 H11 122.2 . . ?
B7 B11 H11 121.7 . . ?
B6 B11 H11 121.7 . . ?
B12 B11 H11 121.9 . . ?
B7 B12 B9 107.8(2) . . ?
B7 B12 B11 59.91(19) . . ?
B9 B12 B11 107.6(2) . . ?
B7 B12 B8 59.9(2) . . ?
B9 B12 B8 59.9(2) . . ?
B11 B12 B8 107.7(2) . . ?
B7 B12 B10 107.2(2) . . ?
B9 B12 B10 59.9(2) . . ?
B11 B12 B10 59.40(19) . . ?
B8 B12 B10 107.5(2) . . ?
B7 B12 H12 122.0 . . ?
B9 B12 H12 121.8 . . ?
B11 B12 H12 122.0 . . ?
B8 B12 H12 121.9 . . ?
B10 B12 H12 122.3 . . ?

loop_
_geom_bond_atom_site_label_1
_geom_bond_atom_site_label_2
_geom_bond_distance
_geom_bond_site_symmetry_2
_geom_bond_publ_flag
Cl1 C17 1.741(4) . ?
Cl2 C25 1.744(4) . ?
C1 C11 1.500(4) . ?
C1 B5 1.701(4) . ?
C1 C2 1.705(4) . ?
C1 B4 1.720(4) . ?
C1 B6 1.725(4) . ?
C1 B3 1.729(4) . ?
C2 C19 1.508(4) . ?
C2 B11 1.710(4) . ?
C2 B6 1.717(4) . ?
C2 B7 1.722(4) . ?
C2 B3 1.734(4) . ?
C11 C12 1.314(4) . ?
C11 H11A 0.9300 . ?
C12 C13 1.480(4) . ?
C12 H12A 0.9300 . ?
C13 C18 1.391(4) . ?
C13 C14 1.396(4) . ?
C14 C15 1.392(5) . ?
C14 H14A 0.9300 . ?
C15 C16 1.361(5) . ?
C15 H15A 0.9300 . ?
C16 C17 1.385(5) . ?
C16 H16A 0.9300 . ?
C17 C18 1.386(4) . ?
C18 H18A 0.9300 . ?
C19 C20 1.254(4) . ?
C19 H19A 0.9300 . ?
C20 C21 1.502(4) . ?
C20 H20A 0.9300 . ?
C21 C26 1.356(4) . ?
C21 C22 1.406(5) . ?
C22 C23 1.398(5) . ?
C22 H22A 0.9300 . ?
C23 C24 1.374(5) . ?
C23 H23A 0.9300 . ?
C24 C25 1.383(5) . ?
C24 H24A 0.9300 . ?
C25 C26 1.379(4) . ?
C26 H26A 0.9300 . ?
B3 B8 1.776(5) . ?
B3 B7 1.778(5) . ?
B3 B4 1.781(5) . ?
B3 H3 1.1000 . ?
B4 B5 1.776(5) . ?
B4 B8 1.779(5) . ?
B4 B9 1.780(5) . ?
B4 H4 1.1000 . ?
B5 B6 1.773(5) . ?
B5 B10 1.777(5) . ?
B5 B9 1.785(5) . ?
B5 H5 1.1000 . ?
B6 B10 1.769(5) . ?
B6 B11 1.780(5) . ?
B6 H6 1.1000 . ?
B7 B12 1.776(5) . ?
B7 B11 1.778(5) . ?
B7 B8 1.779(5) . ?
B7 H7 1.1000 . ?
B8 B9 1.781(5) . ?
B8 B12 1.786(5) . ?
B8 H8 1.1000 . ?
B9 B12 1.781(5) . ?
B9 B10 1.782(5) . ?
B9 H9 1.1000 . ?
B10 B11 1.770(5) . ?
B10 B12 1.789(5) . ?
B10 H10 1.1000 . ?
B11 B12 1.784(5) . ?
B11 H11 1.1000 . ?
B12 H12 1.1000 . ?
